data_4321823
loop_
_publ_author_name
'Cristina Tejel'
'Marta Bordonaba'
'Miguel A. Ciriano'
'Andrew J. Edwards'
'William Clegg'
'Fernando J. Lahoz'
'Luis A. Oro'

_publ_contact_author
;
   Fernando J. Lahoz
   Departamento de Qu\'imica Inorg\'anica
   Facultad de Ciencias
   Universidad de Zaragoza - C.S.I.C.
   50009 Zaragoza, Spain
;
_publ_contact_author_email LAHOZ@POSTA.UNIZAR.ES
_publ_section_title
;
 Oxidative-Addition Reactions of Diiodine to Dinuclear Rhodium Pyrazolate
 Complexes
;
_journal_name_full 'Inorganic Chemistry'
_journal_page_first 1108
_journal_page_last 1117
_journal_paper_doi 10.1021/ic980650s
_journal_volume 38
_journal_year 1999
_chemical_formula_moiety 'C14 H24 I2 N4 O8 P2 Rh2'
_chemical_formula_structural '[Rh (C3 H3 N2) (C O) I (P (C H3 O)3)]2'
_chemical_formula_sum 'C14 H24 I2 N4 O8 P2 Rh2'
_chemical_formula_weight 897.93
_chemical_name_systematic ' bis-(mu!2$-pyrazolate-N,N')-carbonyl-iodo-trimethylphosphite-rhodium(ii))'
_space_group_IT_number 2
_symmetry_cell_setting triclinic
_symmetry_space_group_name_Hall '-P 1'
_symmetry_space_group_name_H-M 'P -1'
_atom_sites_solution_hydrogens geom
_atom_sites_solution_primary direct
_atom_sites_solution_secondary difmap
_audit_creation_method SHELXL-97
_cell_angle_alpha 83.94(3)
_cell_angle_beta 79.975(15)
_cell_angle_gamma 83.97(3)
_cell_formula_units_Z 4
_cell_length_a 10.550(2)
_cell_length_b 15.763(3)
_cell_length_c 16.353(3)
_cell_measurement_reflns_used 25
_cell_measurement_temperature 160(2)
_cell_measurement_theta_max 24
_cell_measurement_theta_min 9
_cell_volume 2652.6(9)
_computing_cell_refinement 'Stoe DIF4'
_computing_data_collection 'Stoe DIF4'
_computing_data_reduction 'local programs'
_computing_molecular_graphics 'SHELXTL v. 5 (Siemens, 1994)'
_computing_publication_material 'CIFTAB (Sheldrick, 1993)'
_computing_structure_refinement 'SHELXL-97 (Sheldrick, 1997)'
_computing_structure_solution 'SHELXS-97 (Sheldrick, 1990)'
_diffrn_ambient_temperature 160(2)
_diffrn_measured_fraction_theta_full 0.996
_diffrn_measured_fraction_theta_max 0.996
_diffrn_measurement_device_type 'BRUKER AXS-Stoe diffractometer'
_diffrn_measurement_method '\w/\q scans'
_diffrn_radiation_monochromator graphite
_diffrn_radiation_source 'fine-focus sealed tube'
_diffrn_radiation_type MoK\a
_diffrn_radiation_wavelength 0.71073
_diffrn_reflns_av_R_equivalents 0.1006
_diffrn_reflns_av_sigmaI/netI 0.0636
_diffrn_reflns_limit_h_max 12
_diffrn_reflns_limit_h_min -12
_diffrn_reflns_limit_k_max 18
_diffrn_reflns_limit_k_min -18
_diffrn_reflns_limit_l_max 19
_diffrn_reflns_limit_l_min -5
_diffrn_reflns_number 9365
_diffrn_reflns_theta_full 25.01
_diffrn_reflns_theta_max 25.01
_diffrn_reflns_theta_min 2.51
_diffrn_standards_decay_% 1.5
_diffrn_standards_interval_time 60
_diffrn_standards_number 5
_exptl_absorpt_coefficient_mu 3.736
_exptl_absorpt_correction_T_max 0.212
_exptl_absorpt_correction_T_min 0.140
_exptl_absorpt_correction_type empirical
_exptl_crystal_colour orange
_exptl_crystal_density_diffrn 2.249
_exptl_crystal_density_method 'not measured'
_exptl_crystal_description block
_exptl_crystal_F_000 1704
_exptl_crystal_size_max 0.40
_exptl_crystal_size_mid 0.20
_exptl_crystal_size_min 0.06
_refine_diff_density_max 1.092
_refine_diff_density_min -1.051
_refine_diff_density_rms 0.177
_refine_ls_extinction_method none
_refine_ls_goodness_of_fit_ref 1.016
_refine_ls_hydrogen_treatment mixed
_refine_ls_matrix_type full
_refine_ls_number_parameters 589
_refine_ls_number_reflns 9336
_refine_ls_number_restraints 0
_refine_ls_restrained_S_all 1.016
_refine_ls_R_factor_all 0.0834
_refine_ls_R_factor_gt 0.0494
_refine_ls_shift/su_max 0.000
_refine_ls_shift/su_mean 0.000
_refine_ls_structure_factor_coef Fsqd
_refine_ls_weighting_details 'w=3D1/[\s^2^(Fo^2^)+(0.0589P)^2^+1.9609P] where P=3D(Fo^2^+2Fc^2^)/3'
_refine_ls_weighting_scheme calc
_refine_ls_wR_factor_gt 0.1040
_refine_ls_wR_factor_ref 0.1180
_reflns_number_gt 6594
_reflns_number_total 9336
_reflns_threshold_expression >2sigma(I)
_cod_data_source_file ic980650s_1.cif
_cod_data_source_block compd7
_cod_depositor_comments
;
The following automatic conversions were performed:

'_refine_ls_weighting_scheme' value 'calc
w=3D1/[\s^2^(Fo^2^)+(0.0589P)^2^+1.9609P] where P=3D(Fo^2^+2Fc^2^)/3'
was changed to 'calc'. New tag '_refine_ls_weighting_details' was
created. The value of the new tag was set to
'w=3D1/[\s^2^(Fo^2^)+(0.0589P)^2^+1.9609P] where
P=3D(Fo^2^+2Fc^2^)/3'.

Automatic conversion script
Id: cif_fix_values 3143 2015-03-26 13:38:13Z robertas 
;
_cod_original_cell_volume 2652.5(9)
_cod_database_code 4321823

loop_
_symmetry_equiv_pos_as_xyz
'x, y, z'
'-x, -y, -z'

loop_
_atom_site_label
_atom_site_type_symbol
_atom_site_fract_x
_atom_site_fract_y
_atom_site_fract_z
_atom_site_U_iso_or_equiv
_atom_site_adp_type
_atom_site_occupancy
_atom_site_calc_flag
_atom_site_refinement_flags
_atom_site_disorder_assembly
_atom_site_disorder_group
Rh1 Rh -0.57531(7) 0.20892(5) 0.60667(5) 0.03192(19) Uani 1 d . . .
Rh2 Rh -0.65804(7) 0.30515(5) 0.47953(5) 0.03099(19) Uani 1 d . . .
I1 I -0.58573(7) 0.11733(5) 0.75943(5) 0.0474(2) Uani 1 d . . .
I2 I -0.82826(7) 0.40236(5) 0.39069(5) 0.0496(2) Uani 1 d . . .
P1 P -0.4009(3) 0.2738(2) 0.6208(2) 0.0545(9) Uani 1 d . . .
P2 P -0.5524(2) 0.22991(18) 0.37531(17) 0.0353(6) Uani 1 d . . .
O1 O -0.4103(8) 0.0663(5) 0.5214(5) 0.054(2) Uani 1 d . . .
O2 O -0.4611(9) 0.4337(5) 0.4348(5) 0.063(3) Uani 1 d . . .
O3 O -0.4283(12) 0.3612(12) 0.6625(11) 0.168(9) Uani 1 d . . .
O4 O -0.3040(10) 0.2267(10) 0.6758(5) 0.091(4) Uani 1 d . . .
O5 O -0.3162(7) 0.2978(5) 0.5343(5) 0.050(2) Uani 1 d . . .
O6 O -0.5926(7) 0.1371(5) 0.3753(5) 0.0459(19) Uani 1 d . . .
O7 O -0.5598(7) 0.2661(6) 0.2825(4) 0.050(2) Uani 1 d . . .
O8 O -0.4047(6) 0.2152(5) 0.3840(4) 0.0436(19) Uani 1 d . . .
N5 N -0.7008(8) 0.3077(5) 0.6545(5) 0.038(2) Uani 1 d . . .
N6 N -0.7424(9) 0.3582(5) 0.5900(5) 0.041(2) Uani 1 d . . .
N7 N -0.7404(7) 0.1610(5) 0.5806(6) 0.035(2) Uani 1 d . . .
N8 N -0.7808(7) 0.2102(5) 0.5176(5) 0.0303(18) Uani 1 d . . .
C1 C -0.4711(9) 0.1220(8) 0.5527(6) 0.041(3) Uani 1 d . . .
C2 C -0.5345(12) 0.3847(8) 0.4519(7) 0.048(3) Uani 1 d . . .
C3 C -0.4751(19) 0.4039(13) 0.705(2) 0.196(18) Uani 1 d . . .
H3A H -0.4231 0.4051 0.7495 0.294 Uiso 1 calc R . .
H3B H -0.5602 0.3851 0.7303 0.294 Uiso 1 calc R . .
H3C H -0.4859 0.4614 0.6769 0.294 Uiso 1 calc R . .
C4 C -0.2420(14) 0.1456(15) 0.6553(10) 0.100(7) Uani 1 d . . .
H4A H -0.2007 0.1496 0.5967 0.150 Uiso 1 calc R . .
H4B H -0.3060 0.1034 0.6644 0.150 Uiso 1 calc R . .
H4C H -0.1763 0.1278 0.6908 0.150 Uiso 1 calc R . .
C5 C -0.1979(13) 0.3411(10) 0.5282(10) 0.080(5) Uani 1 d . . .
H5A H -0.2203 0.4029 0.5296 0.120 Uiso 1 calc R . .
H5B H -0.1408 0.3299 0.4757 0.120 Uiso 1 calc R . .
H5C H -0.1537 0.3195 0.5752 0.120 Uiso 1 calc R . .
C6 C -0.6777(13) 0.1127(9) 0.3243(9) 0.069(4) Uani 1 d . . .
H6A H -0.7433 0.0789 0.3589 0.104 Uiso 1 calc R . .
H6B H -0.6279 0.0782 0.2811 0.104 Uiso 1 calc R . .
H6C H -0.7200 0.1641 0.2979 0.104 Uiso 1 calc R . .
C7 C -0.5129(12) 0.3453(9) 0.2462(8) 0.062(4) Uani 1 d . . .
H7A H -0.5739 0.3928 0.2664 0.094 Uiso 1 calc R . .
H7B H -0.5038 0.3475 0.1854 0.094 Uiso 1 calc R . .
H7C H -0.4286 0.3502 0.2619 0.094 Uiso 1 calc R . .
C8 C -0.3127(10) 0.1640(9) 0.3273(7) 0.056(3) Uani 1 d . . .
H8A H -0.2872 0.1988 0.2749 0.084 Uiso 1 calc R . .
H8B H -0.3531 0.1141 0.3161 0.084 Uiso 1 calc R . .
H8C H -0.2361 0.1446 0.3529 0.084 Uiso 1 calc R . .
C23 C -0.7596(12) 0.3387(7) 0.7257(7) 0.052(3) Uani 1 d . . .
H23 H -0.7462 0.3160 0.7800 0.063 Uiso 1 calc R . .
C24 C -0.8426(15) 0.4088(7) 0.7077(8) 0.070(4) Uani 1 d . . .
H24 H -0.8977 0.4430 0.7462 0.084 Uiso 1 calc R . .
C25 C -0.8288(13) 0.4191(7) 0.6215(7) 0.053(3) Uani 1 d . . .
H25 H -0.8737 0.4625 0.5899 0.064 Uiso 1 calc R . .
C26 C -0.8135(10) 0.0953(7) 0.6044(7) 0.043(3) Uani 1 d . . .
H26 H -0.8035 0.0515 0.6479 0.051 Uiso 1 calc R . .
C27 C -0.9066(11) 0.1039(7) 0.5531(8) 0.050(3) Uani 1 d . . .
H27 H -0.9728 0.0671 0.5543 0.060 Uiso 1 calc R . .
C28 C -0.8834(9) 0.1774(7) 0.4992(7) 0.043(3) Uani 1 d . . .
H28 H -0.9319 0.2003 0.4569 0.051 Uiso 1 calc R . .
Rh3 Rh 0.00486(6) 0.18139(4) 0.08927(4) 0.02005(16) Uani 1 d . . .
Rh4 Rh -0.14399(7) 0.30850(4) 0.02182(5) 0.02461(17) Uani 1 d . . .
I3 I 0.07081(6) 0.05683(4) 0.20941(4) 0.03172(16) Uani 1 d . . .
I4 I -0.34967(7) 0.42761(4) 0.01316(5) 0.0490(2) Uani 1 d . . .
P3 P 0.2041(2) 0.22722(15) 0.06278(15) 0.0261(5) Uani 1 d . . .
P4 P -0.1470(3) 0.25775(16) -0.10067(17) 0.0317(6) Uani 1 d . . .
O9 O 0.0661(7) 0.0716(4) -0.0542(4) 0.0369(16) Uani 1 d . . .
O10 O 0.0434(7) 0.4324(4) -0.0666(4) 0.0401(17) Uani 1 d . . .
O11 O 0.3246(6) 0.1588(4) 0.0642(5) 0.0371(16) Uani 1 d . . .
O12 O 0.2445(7) 0.2825(4) 0.1271(4) 0.0404(17) Uani 1 d . . .
O13 O 0.2265(6) 0.2800(4) -0.0255(4) 0.0310(15) Uani 1 d . . .
O14 O -0.0057(7) 0.2409(4) -0.1482(4) 0.0395(17) Uani 1 d . . .
O15 O -0.2043(7) 0.1684(4) -0.0922(5) 0.0422(18) Uani 1 d . . .
O16 O -0.2266(9) 0.3107(5) -0.1655(5) 0.063(3) Uani 1 d . . .
N9 N -0.0567(7) 0.2684(4) 0.1759(5) 0.0273(17) Uani 1 d . . .
N10 N -0.1286(8) 0.3355(4) 0.1415(5) 0.0314(18) Uani 1 d . . .
N11 N -0.1853(7) 0.1497(4) 0.1103(5) 0.0252(17) Uani 1 d . . .
N12 N -0.2610(7) 0.2174(4) 0.0818(5) 0.0271(17) Uani 1 d . . .
C31 C 0.0452(9) 0.1133(6) -0.0008(6) 0.030(2) Uani 1 d . . .
C32 C -0.0255(10) 0.3834(6) -0.0316(6) 0.031(2) Uani 1 d . . .
C33 C 0.3398(10) 0.0855(7) 0.0187(8) 0.049(3) Uani 1 d . . .
H33A H 0.4253 0.0552 0.0212 0.073 Uiso 1 calc R . .
H33B H 0.3317 0.1033 -0.0395 0.073 Uiso 1 calc R . .
H33C H 0.2729 0.0472 0.0430 0.073 Uiso 1 calc R . .
C34 C 0.1969(12) 0.3716(6) 0.1332(7) 0.048(3) Uani 1 d . . .
H34A H 0.1835 0.3843 0.1917 0.072 Uiso 1 calc R . .
H34B H 0.1148 0.3827 0.1120 0.072 Uiso 1 calc R . .
H34C H 0.2602 0.4082 0.1001 0.072 Uiso 1 calc R . .
C35 C 0.3510(10) 0.3137(7) -0.0590(7) 0.045(3) Uani 1 d . . .
H35A H 0.3367 0.3736 -0.0809 0.068 Uiso 1 calc R . .
H35B H 0.3965 0.2799 -0.1039 0.068 Uiso 1 calc R . .
H35C H 0.4033 0.3101 -0.0145 0.068 Uiso 1 calc R . .
C36 C 0.0206(14) 0.1967(7) -0.2241(7) 0.055(3) Uani 1 d . . .
H36A H -0.0109 0.2340 -0.2695 0.083 Uiso 1 calc R . .
H36B H -0.0235 0.1440 -0.2148 0.083 Uiso 1 calc R . .
H36C H 0.1139 0.1825 -0.2390 0.083 Uiso 1 calc R . .
C37 C -0.3216(9) 0.1508(6) -0.1173(7) 0.036(2) Uani 1 d . . .
H37A H -0.3912 0.1509 -0.0691 0.054 Uiso 1 calc R . .
H37B H -0.3097 0.0946 -0.1395 0.054 Uiso 1 calc R . .
H37C H -0.3441 0.1950 -0.1605 0.054 Uiso 1 calc R . .
C38 C -0.1892(17) 0.3920(8) -0.2051(9) 0.082(5) Uani 1 d . . .
H38A H -0.2625 0.4355 -0.1958 0.122 Uiso 1 calc R . .
H38B H -0.1625 0.3878 -0.2651 0.122 Uiso 1 calc R . .
H38C H -0.1169 0.4084 -0.1815 0.122 Uiso 1 calc R . .
C39 C -0.0466(10) 0.2851(6) 0.2529(6) 0.036(2) Uani 1 d . . .
H39 H -0.0002 0.2493 0.2901 0.043 Uiso 1 calc R . .
C40 C -0.1150(12) 0.3632(7) 0.2694(7) 0.049(3) Uani 1 d . . .
H40 H -0.1241 0.3912 0.3191 0.059 Uiso 1 calc R . .
C41 C -0.1679(11) 0.3924(6) 0.1974(6) 0.038(2) Uani 1 d . . .
H41 H -0.2221 0.4437 0.1898 0.046 Uiso 1 calc R . .
C42 C -0.2575(9) 0.0867(6) 0.1391(6) 0.028(2) Uani 1 d . . .
H42 H -0.2269 0.0320 0.1619 0.033 Uiso 1 calc R . .
C43 C -0.3853(9) 0.1120(6) 0.1312(6) 0.033(2) Uani 1 d . . .
H43 H -0.4575 0.0790 0.1469 0.040 Uiso 1 calc R . .
C44 C -0.3847(9) 0.1960(6) 0.0955(6) 0.034(2) Uani 1 d . . .
H44 H -0.4580 0.2321 0.0828 0.041 Uiso 1 calc R . .

loop_
_atom_site_aniso_label
_atom_site_aniso_U_11
_atom_site_aniso_U_22
_atom_site_aniso_U_33
_atom_site_aniso_U_23
_atom_site_aniso_U_13
_atom_site_aniso_U_12
Rh1 0.0311(4) 0.0406(4) 0.0258(4) -0.0094(3) 0.0012(3) -0.0145(3)
Rh2 0.0308(4) 0.0361(4) 0.0262(4) -0.0103(3) 0.0033(3) -0.0094(3)
I1 0.0487(4) 0.0588(5) 0.0346(4) 0.0031(3) -0.0019(3) -0.0206(4)
I2 0.0486(4) 0.0517(5) 0.0450(5) -0.0017(4) -0.0037(4) 0.0030(3)
P1 0.0455(17) 0.084(2) 0.0405(18) -0.0296(17) 0.0079(14) -0.0361(17)
P2 0.0287(13) 0.0507(16) 0.0292(14) -0.0171(12) -0.0011(11) -0.0078(12)
O1 0.047(5) 0.067(6) 0.048(5) -0.022(4) -0.004(4) 0.013(4)
O2 0.086(6) 0.064(5) 0.046(5) -0.002(4) -0.007(5) -0.052(5)
O3 0.081(9) 0.216(17) 0.232(17) -0.195(16) 0.053(10) -0.083(10)
O4 0.058(6) 0.203(14) 0.026(5) -0.020(7) -0.002(4) -0.066(8)
O5 0.042(4) 0.061(5) 0.048(5) -0.002(4) 0.001(4) -0.026(4)
O6 0.043(4) 0.049(4) 0.052(5) -0.021(4) -0.012(4) -0.006(4)
O7 0.044(4) 0.083(6) 0.024(4) -0.018(4) 0.000(3) -0.003(4)
O8 0.026(4) 0.069(5) 0.037(4) -0.024(4) 0.001(3) -0.006(3)
N5 0.050(5) 0.030(4) 0.032(5) -0.018(4) 0.014(4) -0.015(4)
N6 0.051(6) 0.036(5) 0.031(5) -0.008(4) 0.015(4) -0.010(4)
N7 0.025(4) 0.034(5) 0.047(5) -0.017(4) 0.000(4) -0.006(4)
N8 0.029(4) 0.030(4) 0.031(5) -0.003(4) -0.001(4) -0.008(3)
C1 0.024(5) 0.070(8) 0.029(6) -0.015(6) 0.003(4) -0.008(5)
C2 0.058(7) 0.061(7) 0.030(6) -0.010(5) -0.007(5) -0.025(6)
C3 0.072(13) 0.095(15) 0.46(6) -0.14(2) -0.11(2) 0.012(11)
C4 0.045(9) 0.20(2) 0.050(10) 0.020(12) -0.018(7) -0.016(11)
C5 0.058(8) 0.091(11) 0.092(12) -0.018(9) 0.012(8) -0.043(8)
C6 0.062(8) 0.091(10) 0.069(9) -0.040(8) -0.016(7) -0.028(8)
C7 0.052(7) 0.086(10) 0.041(7) 0.004(7) 0.008(6) -0.004(7)
C8 0.034(6) 0.091(10) 0.043(7) -0.032(7) 0.009(5) -0.001(6)
C23 0.087(9) 0.046(7) 0.021(5) -0.016(5) 0.024(6) -0.035(7)
C24 0.111(11) 0.024(6) 0.059(9) -0.015(6) 0.038(8) -0.006(7)
C25 0.079(9) 0.033(6) 0.043(7) -0.005(5) 0.012(6) -0.017(6)
C26 0.041(6) 0.048(6) 0.040(6) -0.019(5) 0.013(5) -0.023(5)
C27 0.041(6) 0.049(7) 0.065(8) -0.012(6) -0.008(6) -0.018(5)
C28 0.022(5) 0.064(8) 0.045(7) -0.017(6) -0.005(5) -0.001(5)
Rh3 0.0216(3) 0.0164(3) 0.0229(4) -0.0044(3) -0.0062(3) 0.0015(3)
Rh4 0.0252(4) 0.0171(3) 0.0314(4) -0.0017(3) -0.0072(3) 0.0022(3)
I3 0.0390(4) 0.0254(3) 0.0326(4) 0.0022(3) -0.0149(3) -0.0017(3)
I4 0.0330(4) 0.0296(4) 0.0756(6) 0.0130(3) -0.0041(4) 0.0113(3)
P3 0.0247(12) 0.0245(12) 0.0300(13) 0.0004(10) -0.0088(10) -0.0027(10)
P4 0.0396(14) 0.0255(12) 0.0344(15) 0.0012(11) -0.0188(12) -0.0054(11)
O9 0.049(4) 0.031(4) 0.031(4) -0.011(3) -0.007(3) 0.002(3)
O10 0.049(4) 0.036(4) 0.038(4) 0.003(3) -0.014(4) -0.012(3)
O11 0.027(3) 0.034(4) 0.051(5) 0.002(3) -0.012(3) 0.001(3)
O12 0.048(4) 0.042(4) 0.038(4) 0.001(3) -0.020(3) -0.016(3)
O13 0.026(3) 0.031(3) 0.036(4) -0.004(3) -0.002(3) -0.005(3)
O14 0.053(4) 0.045(4) 0.026(4) -0.014(3) -0.003(3) -0.023(3)
O15 0.050(4) 0.029(4) 0.055(5) 0.002(3) -0.029(4) -0.010(3)
O16 0.100(7) 0.031(4) 0.075(6) 0.014(4) -0.067(5) -0.011(4)
N9 0.035(4) 0.015(4) 0.034(5) -0.009(3) -0.008(4) 0.001(3)
N10 0.039(5) 0.016(4) 0.036(5) -0.005(3) 0.001(4) 0.002(3)
N11 0.019(4) 0.022(4) 0.033(4) -0.006(3) -0.002(3) 0.006(3)
N12 0.023(4) 0.021(4) 0.037(5) 0.005(3) -0.009(3) -0.004(3)
C31 0.025(5) 0.030(5) 0.036(6) -0.004(5) -0.003(4) -0.009(4)
C32 0.042(6) 0.022(5) 0.031(5) 0.001(4) -0.010(5) -0.002(4)
C33 0.029(6) 0.050(7) 0.063(8) -0.005(6) 0.000(5) 0.005(5)
C34 0.083(9) 0.032(6) 0.037(6) -0.007(5) -0.018(6) -0.021(6)
C35 0.044(6) 0.047(7) 0.041(7) 0.014(5) -0.007(5) -0.012(5)
C36 0.098(10) 0.037(6) 0.032(6) -0.005(5) -0.002(6) -0.021(6)
C37 0.037(6) 0.032(5) 0.043(6) 0.001(5) -0.013(5) -0.015(4)
C38 0.150(15) 0.035(7) 0.077(10) 0.028(7) -0.078(10) -0.024(8)
C39 0.050(6) 0.036(6) 0.021(5) -0.008(4) -0.007(5) 0.006(5)
C40 0.084(9) 0.033(6) 0.026(6) -0.014(5) 0.010(6) -0.002(6)
C41 0.060(7) 0.020(5) 0.032(6) -0.005(4) -0.006(5) 0.006(5)
C42 0.029(5) 0.028(5) 0.023(5) -0.005(4) 0.001(4) 0.005(4)
C43 0.023(5) 0.044(6) 0.031(6) -0.004(5) 0.003(4) -0.006(4)
C44 0.029(5) 0.043(6) 0.028(5) -0.003(5) -0.005(4) 0.002(4)

loop_
_atom_type_symbol
_atom_type_description
_atom_type_scat_dispersion_real
_atom_type_scat_dispersion_imag
_atom_type_scat_source
C C 0.0033 0.0016 'International Tables Vol C Tables 4.2.6.8 and 6.1.1.4'
H H 0.0000 0.0000 'International Tables Vol C Tables 4.2.6.8 and 6.1.1.4'
N N 0.0061 0.0033 'International Tables Vol C Tables 4.2.6.8 and 6.1.1.4'
P P 0.1023 0.0942 'International Tables Vol C Tables 4.2.6.8 and 6.1.1.4'
Rh Rh -1.1178 0.9187 'International Tables Vol C Tables 4.2.6.8 and 6.1.1.4'
I I -0.4742 1.8119 'International Tables Vol C Tables 4.2.6.8 and 6.1.1.4'
O O 0.0106 0.0060 'International Tables Vol C Tables 4.2.6.8 and 6.1.1.4'

loop_
_geom_angle_atom_site_label_1
_geom_angle_atom_site_label_2
_geom_angle_atom_site_label_3
_geom_angle
_geom_angle_site_symmetry_1
_geom_angle_site_symmetry_3
_geom_angle_publ_flag
C1 Rh1 N5 173.4(4) . . ?
C1 Rh1 N7 90.3(4) . . ?
N5 Rh1 N7 85.4(3) . . ?
C1 Rh1 P1 91.3(3) . . ?
N5 Rh1 P1 92.3(2) . . ?
N7 Rh1 P1 172.4(3) . . ?
C1 Rh1 Rh2 101.7(3) . . ?
N5 Rh1 Rh2 72.2(3) . . ?
N7 Rh1 Rh2 70.7(3) . . ?
P1 Rh1 Rh2 101.79(11) . . ?
C1 Rh1 I1 92.6(3) . . ?
N5 Rh1 I1 92.7(3) . . ?
N7 Rh1 I1 93.9(3) . . ?
P1 Rh1 I1 93.36(10) . . ?
Rh2 Rh1 I1 158.78(4) . . ?
C2 Rh2 N8 173.9(4) . . ?
C2 Rh2 N6 93.7(4) . . ?
N8 Rh2 N6 85.7(3) . . ?
C2 Rh2 P2 89.0(4) . . ?
N8 Rh2 P2 90.6(2) . . ?
N6 Rh2 P2 170.0(3) . . ?
C2 Rh2 Rh1 102.1(4) . . ?
N8 Rh2 Rh1 71.9(2) . . ?
N6 Rh2 Rh1 71.3(3) . . ?
P2 Rh2 Rh1 98.68(9) . . ?
C2 Rh2 I2 92.7(4) . . ?
N8 Rh2 I2 93.4(2) . . ?
N6 Rh2 I2 92.2(3) . . ?
P2 Rh2 I2 97.29(8) . . ?
Rh1 Rh2 I2 158.31(4) . . ?
O4 P1 O5 105.0(5) . . ?
O4 P1 O3 99.0(9) . . ?
O5 P1 O3 103.7(7) . . ?
O4 P1 Rh1 119.0(4) . . ?
O5 P1 Rh1 111.8(3) . . ?
O3 P1 Rh1 116.4(5) . . ?
O6 P2 O7 101.0(4) . . ?
O6 P2 O8 103.6(4) . . ?
O7 P2 O8 107.4(4) . . ?
O6 P2 Rh2 115.8(3) . . ?
O7 P2 Rh2 119.0(3) . . ?
O8 P2 Rh2 108.7(3) . . ?
C3 O3 P1 156(2) . . ?
C4 O4 P1 119.2(9) . . ?
C5 O5 P1 121.4(8) . . ?
C6 O6 P2 125.1(8) . . ?
C7 O7 P2 123.4(7) . . ?
C8 O8 P2 121.2(6) . . ?
C23 N5 N6 108.4(9) . . ?
C23 N5 Rh1 143.1(9) . . ?
N6 N5 Rh1 108.5(6) . . ?
C25 N6 N5 108.2(9) . . ?
C25 N6 Rh2 143.5(9) . . ?
N5 N6 Rh2 108.0(6) . . ?
N8 N7 C26 111.0(8) . . ?
N8 N7 Rh1 108.5(6) . . ?
C26 N7 Rh1 140.5(8) . . ?
N7 N8 C28 108.2(8) . . ?
N7 N8 Rh2 109.0(5) . . ?
C28 N8 Rh2 142.7(8) . . ?
O1 C1 Rh1 177.3(10) . . ?
O2 C2 Rh2 179.0(12) . . ?
N5 C23 C24 109.0(11) . . ?
C23 C24 C25 105.4(10) . . ?
N6 C25 C24 109.0(12) . . ?
N7 C26 C27 106.6(11) . . ?
C26 C27 C28 106.1(9) . . ?
N8 C28 C27 108.1(10) . . ?
C31 Rh3 N9 170.8(4) . . ?
C31 Rh3 N11 90.6(3) . . ?
N9 Rh3 N11 86.1(3) . . ?
C31 Rh3 P3 91.1(3) . . ?
N9 Rh3 P3 91.5(2) . . ?
N11 Rh3 P3 175.0(2) . . ?
C31 Rh3 Rh4 99.1(3) . . ?
N9 Rh3 Rh4 71.8(2) . . ?
N11 Rh3 Rh4 70.6(2) . . ?
P3 Rh3 Rh4 104.55(7) . . ?
C31 Rh3 I3 96.7(3) . . ?
N9 Rh3 I3 91.9(2) . . ?
N11 Rh3 I3 91.8(2) . . ?
P3 Rh3 I3 92.60(7) . . ?
Rh4 Rh3 I3 156.32(4) . . ?
C32 Rh4 N12 174.7(4) . . ?
C32 Rh4 N10 94.8(4) . . ?
N12 Rh4 N10 84.9(3) . . ?
C32 Rh4 P4 89.3(3) . . ?
N12 Rh4 P4 90.3(2) . . ?
N10 Rh4 P4 170.6(2) . . ?
C32 Rh4 Rh3 103.0(3) . . ?
N12 Rh4 Rh3 72.0(2) . . ?
N10 Rh4 Rh3 71.2(2) . . ?
P4 Rh4 Rh3 99.64(7) . . ?
C32 Rh4 I4 93.2(3) . . ?
N12 Rh4 I4 92.0(2) . . ?
N10 Rh4 I4 92.6(2) . . ?
P4 Rh4 I4 95.65(7) . . ?
Rh3 Rh4 I4 157.77(4) . . ?
O12 P3 O11 94.4(4) . . ?
O12 P3 O13 107.3(4) . . ?
O11 P3 O13 106.2(4) . . ?
O12 P3 Rh3 118.4(3) . . ?
O11 P3 Rh3 118.6(3) . . ?
O13 P3 Rh3 110.2(2) . . ?
O14 P4 O15 104.3(4) . . ?
O14 P4 O16 106.3(5) . . ?
O15 P4 O16 101.2(4) . . ?
O14 P4 Rh4 110.1(3) . . ?
O15 P4 Rh4 113.8(3) . . ?
O16 P4 Rh4 119.8(3) . . ?
C33 O11 P3 121.7(6) . . ?
C34 O12 P3 122.1(6) . . ?
C35 O13 P3 120.9(6) . . ?
C36 O14 P4 121.1(7) . . ?
C37 O15 P4 126.9(6) . . ?
C38 O16 P4 121.0(8) . . ?
C39 N9 N10 108.2(7) . . ?
C39 N9 Rh3 142.5(7) . . ?
N10 N9 Rh3 109.2(5) . . ?
C41 N10 N9 109.3(8) . . ?
C41 N10 Rh4 142.8(7) . . ?
N9 N10 Rh4 107.8(5) . . ?
C42 N11 N12 108.8(7) . . ?
C42 N11 Rh3 142.4(6) . . ?
N12 N11 Rh3 108.7(5) . . ?
N11 N12 C44 108.3(7) . . ?
N11 N12 Rh4 108.4(5) . . ?
C44 N12 Rh4 142.8(6) . . ?
O9 C31 Rh3 178.0(8) . . ?
O10 C32 Rh4 176.6(9) . . ?
N9 C39 C40 108.8(9) . . ?
C39 C40 C41 105.6(9) . . ?
N10 C41 C40 107.9(9) . . ?
N11 C42 C43 109.8(8) . . ?
C42 C43 C44 105.1(8) . . ?
N12 C44 C43 107.9(8) . . ?

loop_
_geom_bond_atom_site_label_1
_geom_bond_atom_site_label_2
_geom_bond_distance
_geom_bond_site_symmetry_2
_geom_bond_publ_flag
Rh1 C1 1.862(12) . ?
Rh1 N5 2.062(8) . ?
Rh1 N7 2.095(8) . ?
Rh1 P1 2.254(3) . ?
Rh1 Rh2 2.6595(14) . ?
Rh1 I1 2.7410(13) . ?
Rh2 C2 1.869(11) . ?
Rh2 N8 2.058(7) . ?
Rh2 N6 2.087(8) . ?
Rh2 P2 2.245(3) . ?
Rh2 I2 2.7465(14) . ?
P1 O4 1.557(13) . ?
P1 O5 1.569(8) . ?
P1 O3 1.578(13) . ?
P2 O6 1.565(7) . ?
P2 O7 1.577(8) . ?
P2 O8 1.580(7) . ?
O1 C1 1.143(12) . ?
O2 C2 1.131(12) . ?
O3 C3 1.05(2) . ?
O4 C4 1.42(2) . ?
O5 C5 1.468(13) . ?
O6 C6 1.433(13) . ?
O7 C7 1.424(14) . ?
O8 C8 1.460(12) . ?
N5 C23 1.335(12) . ?
N5 N6 1.360(12) . ?
N6 C25 1.332(14) . ?
N7 N8 1.326(11) . ?
N7 C26 1.340(12) . ?
N8 C28 1.338(12) . ?
C23 C24 1.377(19) . ?
C24 C25 1.385(17) . ?
C26 C27 1.386(16) . ?
C27 C28 1.396(16) . ?
Rh3 C31 1.876(10) . ?
Rh3 N9 2.052(7) . ?
Rh3 N11 2.080(7) . ?
Rh3 P3 2.251(2) . ?
Rh3 Rh4 2.6781(12) . ?
Rh3 I3 2.7519(12) . ?
Rh4 C32 1.853(10) . ?
Rh4 N12 2.050(7) . ?
Rh4 N10 2.084(8) . ?
Rh4 P4 2.240(3) . ?
Rh4 I4 2.7291(13) . ?
P3 O12 1.573(7) . ?
P3 O11 1.580(7) . ?
P3 O13 1.582(7) . ?
P4 O14 1.566(8) . ?
P4 O15 1.575(7) . ?
P4 O16 1.582(7) . ?
O9 C31 1.126(11) . ?
O10 C32 1.153(11) . ?
O11 C33 1.420(13) . ?
O12 C34 1.450(12) . ?
O13 C35 1.464(11) . ?
O14 C36 1.457(12) . ?
O15 C37 1.430(11) . ?
O16 C38 1.436(13) . ?
N9 C39 1.337(12) . ?
N9 N10 1.365(10) . ?
N10 C41 1.331(12) . ?
N11 C42 1.313(11) . ?
N11 N12 1.355(10) . ?
N12 C44 1.357(11) . ?
C39 C40 1.389(14) . ?
C40 C41 1.404(15) . ?
C42 C43 1.389(13) . ?
C43 C44 1.390(14) . ?

loop_
_geom_torsion_atom_site_label_1
_geom_torsion_atom_site_label_2
_geom_torsion_atom_site_label_3
_geom_torsion_atom_site_label_4
_geom_torsion
_geom_torsion_site_symmetry_1
_geom_torsion_site_symmetry_2
_geom_torsion_site_symmetry_3
_geom_torsion_site_symmetry_4
_geom_torsion_publ_flag
C1 Rh1 Rh2 C2 -92.1(5) . . . . ?
N5 Rh1 Rh2 C2 90.4(4) . . . . ?
N7 Rh1 Rh2 C2 -178.2(4) . . . . ?
P1 Rh1 Rh2 C2 1.8(4) . . . . ?
I1 Rh1 Rh2 C2 136.5(4) . . . . ?
C1 Rh1 Rh2 N8 86.5(4) . . . . ?
N5 Rh1 Rh2 N8 -91.0(3) . . . . ?
N7 Rh1 Rh2 N8 0.3(3) . . . . ?
P1 Rh1 Rh2 N8 -179.6(2) . . . . ?
I1 Rh1 Rh2 N8 -45.0(3) . . . . ?
C1 Rh1 Rh2 N6 178.1(4) . . . . ?
N5 Rh1 Rh2 N6 0.6(3) . . . . ?
N7 Rh1 Rh2 N6 91.9(3) . . . . ?
P1 Rh1 Rh2 N6 -88.0(3) . . . . ?
I1 Rh1 Rh2 N6 46.6(3) . . . . ?
C1 Rh1 Rh2 P2 -1.3(3) . . . . ?
N5 Rh1 Rh2 P2 -178.8(2) . . . . ?
N7 Rh1 Rh2 P2 -87.4(2) . . . . ?
P1 Rh1 Rh2 P2 92.62(11) . . . . ?
I1 Rh1 Rh2 P2 -132.71(12) . . . . ?
C1 Rh1 Rh2 I2 135.7(3) . . . . ?
N5 Rh1 Rh2 I2 -41.8(2) . . . . ?
N7 Rh1 Rh2 I2 49.6(2) . . . . ?
P1 Rh1 Rh2 I2 -130.41(13) . . . . ?
I1 Rh1 Rh2 I2 4.26(18) . . . . ?
C1 Rh1 P1 O4 -64.2(6) . . . . ?
N5 Rh1 P1 O4 121.3(6) . . . . ?
N7 Rh1 P1 O4 -166.7(18) . . . . ?
Rh2 Rh1 P1 O4 -166.5(5) . . . . ?
I1 Rh1 P1 O4 28.5(5) . . . . ?
C1 Rh1 P1 O5 58.6(5) . . . . ?
N5 Rh1 P1 O5 -115.9(5) . . . . ?
N7 Rh1 P1 O5 -43.9(18) . . . . ?
Rh2 Rh1 P1 O5 -43.7(4) . . . . ?
I1 Rh1 P1 O5 151.3(4) . . . . ?
C1 Rh1 P1 O3 177.5(10) . . . . ?
N5 Rh1 P1 O3 2.9(10) . . . . ?
N7 Rh1 P1 O3 75(2) . . . . ?
Rh2 Rh1 P1 O3 75.2(9) . . . . ?
I1 Rh1 P1 O3 -89.9(9) . . . . ?
C2 Rh2 P2 O6 166.8(5) . . . . ?
N8 Rh2 P2 O6 -7.0(4) . . . . ?
N6 Rh2 P2 O6 61.2(14) . . . . ?
Rh1 Rh2 P2 O6 64.7(3) . . . . ?
I2 Rh2 P2 O6 -100.6(3) . . . . ?
C2 Rh2 P2 O7 -72.5(5) . . . . ?
N8 Rh2 P2 O7 113.6(4) . . . . ?
N6 Rh2 P2 O7 -178.1(14) . . . . ?
Rh1 Rh2 P2 O7 -174.6(3) . . . . ?
I2 Rh2 P2 O7 20.1(4) . . . . ?
C2 Rh2 P2 O8 50.7(5) . . . . ?
N8 Rh2 P2 O8 -123.2(4) . . . . ?
N6 Rh2 P2 O8 -54.9(15) . . . . ?
Rh1 Rh2 P2 O8 -51.4(3) . . . . ?
I2 Rh2 P2 O8 143.3(3) . . . . ?
O4 P1 O3 C3 -88(6) . . . . ?
O5 P1 O3 C3 164(6) . . . . ?
Rh1 P1 O3 C3 41(7) . . . . ?
O5 P1 O4 C4 -67.2(11) . . . . ?
O3 P1 O4 C4 -174.1(11) . . . . ?
Rh1 P1 O4 C4 58.8(11) . . . . ?
O4 P1 O5 C5 -49.9(11) . . . . ?
O3 P1 O5 C5 53.5(12) . . . . ?
Rh1 P1 O5 C5 179.7(9) . . . . ?
O7 P2 O6 C6 -29.8(10) . . . . ?
O8 P2 O6 C6 -140.9(9) . . . . ?
Rh2 P2 O6 C6 100.2(9) . . . . ?
O6 P2 O7 C7 -170.1(8) . . . . ?
O8 P2 O7 C7 -61.9(9) . . . . ?
Rh2 P2 O7 C7 62.0(9) . . . . ?
O6 P2 O8 C8 52.9(9) . . . . ?
O7 P2 O8 C8 -53.4(10) . . . . ?
Rh2 P2 O8 C8 176.6(8) . . . . ?
C1 Rh1 N5 C23 154(3) . . . . ?
N7 Rh1 N5 C23 104.8(12) . . . . ?
P1 Rh1 N5 C23 -82.4(12) . . . . ?
Rh2 Rh1 N5 C23 175.9(12) . . . . ?
I1 Rh1 N5 C23 11.0(12) . . . . ?
C1 Rh1 N5 N6 -23(4) . . . . ?
N7 Rh1 N5 N6 -72.0(6) . . . . ?
P1 Rh1 N5 N6 100.8(6) . . . . ?
Rh2 Rh1 N5 N6 -0.9(5) . . . . ?
I1 Rh1 N5 N6 -165.8(6) . . . . ?
C23 N5 N6 C25 -1.3(11) . . . . ?
Rh1 N5 N6 C25 176.7(7) . . . . ?
C23 N5 N6 Rh2 -176.8(6) . . . . ?
Rh1 N5 N6 Rh2 1.1(7) . . . . ?
C2 Rh2 N6 C25 84.7(13) . . . . ?
N8 Rh2 N6 C25 -101.4(12) . . . . ?
P2 Rh2 N6 C25 -170.1(10) . . . . ?
Rh1 Rh2 N6 C25 -173.7(13) . . . . ?
I2 Rh2 N6 C25 -8.2(12) . . . . ?
C2 Rh2 N6 N5 -102.5(7) . . . . ?
N8 Rh2 N6 N5 71.4(6) . . . . ?
P2 Rh2 N6 N5 2.8(19) . . . . ?
Rh1 Rh2 N6 N5 -0.9(5) . . . . ?
I2 Rh2 N6 N5 164.7(6) . . . . ?
C1 Rh1 N7 N8 -102.9(7) . . . . ?
N5 Rh1 N7 N8 72.2(6) . . . . ?
P1 Rh1 N7 N8 0(2) . . . . ?
Rh2 Rh1 N7 N8 -0.5(5) . . . . ?
I1 Rh1 N7 N8 164.5(5) . . . . ?
C1 Rh1 N7 C26 73.0(11) . . . . ?
N5 Rh1 N7 C26 -111.9(11) . . . . ?
P1 Rh1 N7 C26 175.6(13) . . . . ?
Rh2 Rh1 N7 C26 175.4(11) . . . . ?
I1 Rh1 N7 C26 -19.6(10) . . . . ?
C26 N7 N8 C28 0.5(11) . . . . ?
Rh1 N7 N8 C28 177.7(6) . . . . ?
C26 N7 N8 Rh2 -176.5(6) . . . . ?
Rh1 N7 N8 Rh2 0.7(6) . . . . ?
C2 Rh2 N8 N7 13(4) . . . . ?
N6 Rh2 N8 N7 -72.3(6) . . . . ?
P2 Rh2 N8 N7 98.4(6) . . . . ?
Rh1 Rh2 N8 N7 -0.5(5) . . . . ?
I2 Rh2 N8 N7 -164.3(5) . . . . ?
C2 Rh2 N8 C28 -163(4) . . . . ?
N6 Rh2 N8 C28 112.3(12) . . . . ?
P2 Rh2 N8 C28 -77.0(11) . . . . ?
Rh1 Rh2 N8 C28 -175.9(12) . . . . ?
I2 Rh2 N8 C28 20.3(11) . . . . ?
N5 Rh1 C1 O1 -99(20) . . . . ?
N7 Rh1 C1 O1 -50(20) . . . . ?
P1 Rh1 C1 O1 138(20) . . . . ?
Rh2 Rh1 C1 O1 -120(20) . . . . ?
I1 Rh1 C1 O1 44(20) . . . . ?
N8 Rh2 C2 O2 -162(52) . . . . ?
N6 Rh2 C2 O2 -77(54) . . . . ?
P2 Rh2 C2 O2 112(54) . . . . ?
Rh1 Rh2 C2 O2 -149(54) . . . . ?
I2 Rh2 C2 O2 15(54) . . . . ?
N6 N5 C23 C24 1.4(12) . . . . ?
Rh1 N5 C23 C24 -175.4(9) . . . . ?
N5 C23 C24 C25 -1.0(14) . . . . ?
N5 N6 C25 C24 0.7(13) . . . . ?
Rh2 N6 C25 C24 173.5(9) . . . . ?
C23 C24 C25 N6 0.1(14) . . . . ?
N8 N7 C26 C27 -0.2(11) . . . . ?
Rh1 N7 C26 C27 -176.1(8) . . . . ?
N7 C26 C27 C28 -0.2(12) . . . . ?
N7 N8 C28 C27 -0.6(11) . . . . ?
Rh2 N8 C28 C27 174.8(9) . . . . ?
C26 C27 C28 N8 0.5(12) . . . . ?
C31 Rh3 Rh4 C32 -88.0(4) . . . . ?
N9 Rh3 Rh4 C32 92.3(4) . . . . ?
N11 Rh3 Rh4 C32 -175.4(4) . . . . ?
P3 Rh3 Rh4 C32 5.5(3) . . . . ?
I3 Rh3 Rh4 C32 140.7(3) . . . . ?
C31 Rh3 Rh4 N12 90.7(4) . . . . ?
N9 Rh3 Rh4 N12 -89.1(3) . . . . ?
N11 Rh3 Rh4 N12 3.2(3) . . . . ?
P3 Rh3 Rh4 N12 -175.8(2) . . . . ?
I3 Rh3 Rh4 N12 -40.7(2) . . . . ?
C31 Rh3 Rh4 N10 -178.7(3) . . . . ?
N9 Rh3 Rh4 N10 1.6(3) . . . . ?
N11 Rh3 Rh4 N10 93.9(3) . . . . ?
P3 Rh3 Rh4 N10 -85.2(2) . . . . ?
I3 Rh3 Rh4 N10 49.9(2) . . . . ?
C31 Rh3 Rh4 P4 3.5(3) . . . . ?
N9 Rh3 Rh4 P4 -176.2(2) . . . . ?
N11 Rh3 Rh4 P4 -83.9(2) . . . . ?
P3 Rh3 Rh4 P4 97.05(10) . . . . ?
I3 Rh3 Rh4 P4 -127.84(10) . . . . ?
C31 Rh3 Rh4 I4 136.3(3) . . . . ?
N9 Rh3 Rh4 I4 -43.4(2) . . . . ?
N11 Rh3 Rh4 I4 48.9(2) . . . . ?
P3 Rh3 Rh4 I4 -130.17(11) . . . . ?
I3 Rh3 Rh4 I4 4.95(15) . . . . ?
C31 Rh3 P3 O12 -172.2(4) . . . . ?
N9 Rh3 P3 O12 16.6(4) . . . . ?
N11 Rh3 P3 O12 78(3) . . . . ?
Rh4 Rh3 P3 O12 88.1(3) . . . . ?
I3 Rh3 P3 O12 -75.4(3) . . . . ?
C31 Rh3 P3 O11 -59.0(4) . . . . ?
N9 Rh3 P3 O11 129.8(4) . . . . ?
N11 Rh3 P3 O11 -169(3) . . . . ?
Rh4 Rh3 P3 O11 -158.7(3) . . . . ?
I3 Rh3 P3 O11 37.8(3) . . . . ?
C31 Rh3 P3 O13 63.7(4) . . . . ?
N9 Rh3 P3 O13 -107.5(3) . . . . ?
N11 Rh3 P3 O13 -46(3) . . . . ?
Rh4 Rh3 P3 O13 -35.9(3) . . . . ?
I3 Rh3 P3 O13 160.5(3) . . . . ?
C32 Rh4 P4 O14 45.9(4) . . . . ?
N12 Rh4 P4 O14 -128.9(4) . . . . ?
N10 Rh4 P4 O14 -70.1(14) . . . . ?
Rh3 Rh4 P4 O14 -57.2(3) . . . . ?
I4 Rh4 P4 O14 139.0(3) . . . . ?
C32 Rh4 P4 O15 162.5(4) . . . . ?
N12 Rh4 P4 O15 -12.3(4) . . . . ?
N10 Rh4 P4 O15 46.5(14) . . . . ?
Rh3 Rh4 P4 O15 59.5(3) . . . . ?
I4 Rh4 P4 O15 -104.3(3) . . . . ?
C32 Rh4 P4 O16 -77.8(5) . . . . ?
N12 Rh4 P4 O16 107.5(5) . . . . ?
N10 Rh4 P4 O16 166.3(14) . . . . ?
Rh3 Rh4 P4 O16 179.2(4) . . . . ?
I4 Rh4 P4 O16 15.4(4) . . . . ?
O12 P3 O11 C33 176.6(8) . . . . ?
O13 P3 O11 C33 -74.0(8) . . . . ?
Rh3 P3 O11 C33 50.7(8) . . . . ?
O11 P3 O12 C34 158.8(8) . . . . ?
O13 P3 O12 C34 50.2(8) . . . . ?
Rh3 P3 O12 C34 -75.2(8) . . . . ?
O12 P3 O13 C35 52.4(8) . . . . ?
O11 P3 O13 C35 -47.6(8) . . . . ?
Rh3 P3 O13 C35 -177.3(6) . . . . ?
O15 P4 O14 C36 49.0(8) . . . . ?
O16 P4 O14 C36 -57.4(8) . . . . ?
Rh4 P4 O14 C36 171.4(7) . . . . ?
O14 P4 O15 C37 -126.5(8) . . . . ?
O16 P4 O15 C37 -16.3(10) . . . . ?
Rh4 P4 O15 C37 113.5(8) . . . . ?
O14 P4 O16 C38 -58.8(11) . . . . ?
O15 P4 O16 C38 -167.5(11) . . . . ?
Rh4 P4 O16 C38 66.6(12) . . . . ?
C31 Rh3 N9 C39 -179.5(19) . . . . ?
N11 Rh3 N9 C39 111.3(11) . . . . ?
P3 Rh3 N9 C39 -73.1(11) . . . . ?
Rh4 Rh3 N9 C39 -177.9(11) . . . . ?
I3 Rh3 N9 C39 19.6(11) . . . . ?
C31 Rh3 N9 N10 -4(2) . . . . ?
N11 Rh3 N9 N10 -73.2(6) . . . . ?
P3 Rh3 N9 N10 102.4(5) . . . . ?
Rh4 Rh3 N9 N10 -2.4(5) . . . . ?
I3 Rh3 N9 N10 -164.9(5) . . . . ?
C39 N9 N10 C41 -2.4(10) . . . . ?
Rh3 N9 N10 C41 -179.5(6) . . . . ?
C39 N9 N10 Rh4 -179.8(6) . . . . ?
Rh3 N9 N10 Rh4 3.1(6) . . . . ?
C32 Rh4 N10 C41 79.7(12) . . . . ?
N12 Rh4 N10 C41 -105.6(11) . . . . ?
P4 Rh4 N10 C41 -164.8(10) . . . . ?
Rh3 Rh4 N10 C41 -178.3(12) . . . . ?
I4 Rh4 N10 C41 -13.8(11) . . . . ?
C32 Rh4 N10 N9 -104.4(6) . . . . ?
N12 Rh4 N10 N9 70.3(6) . . . . ?
P4 Rh4 N10 N9 11.1(18) . . . . ?
Rh3 Rh4 N10 N9 -2.3(5) . . . . ?
I4 Rh4 N10 N9 162.1(5) . . . . ?
C31 Rh3 N11 C42 72.9(11) . . . . ?
N9 Rh3 N11 C42 -115.7(10) . . . . ?
P3 Rh3 N11 C42 -176.9(19) . . . . ?
Rh4 Rh3 N11 C42 172.3(11) . . . . ?
I3 Rh3 N11 C42 -23.9(10) . . . . ?
C31 Rh3 N11 N12 -104.3(6) . . . . ?
N9 Rh3 N11 N12 67.1(6) . . . . ?
P3 Rh3 N11 N12 6(3) . . . . ?
Rh4 Rh3 N11 N12 -4.9(5) . . . . ?
I3 Rh3 N11 N12 158.9(5) . . . . ?
C42 N11 N12 C44 1.5(10) . . . . ?
Rh3 N11 N12 C44 179.7(6) . . . . ?
C42 N11 N12 Rh4 -171.8(6) . . . . ?
Rh3 N11 N12 Rh4 6.4(6) . . . . ?
C32 Rh4 N12 N11 10(4) . . . . ?
N10 Rh4 N12 N11 -76.8(6) . . . . ?
P4 Rh4 N12 N11 95.1(5) . . . . ?
Rh3 Rh4 N12 N11 -4.9(5) . . . . ?
I4 Rh4 N12 N11 -169.2(5) . . . . ?
C32 Rh4 N12 C44 -160(4) . . . . ?
N10 Rh4 N12 C44 113.6(11) . . . . ?
P4 Rh4 N12 C44 -74.4(11) . . . . ?
Rh3 Rh4 N12 C44 -174.5(11) . . . . ?
I4 Rh4 N12 C44 21.2(11) . . . . ?
N9 Rh3 C31 O9 -78(25) . . . . ?
N11 Rh3 C31 O9 -10(24) . . . . ?
P3 Rh3 C31 O9 175(100) . . . . ?
Rh4 Rh3 C31 O9 -80(24) . . . . ?
I3 Rh3 C31 O9 82(24) . . . . ?
N12 Rh4 C32 O10 158(12) . . . . ?
N10 Rh4 C32 O10 -116(14) . . . . ?
P4 Rh4 C32 O10 73(14) . . . . ?
Rh3 Rh4 C32 O10 172(14) . . . . ?
I4 Rh4 C32 O10 -23(14) . . . . ?
N10 N9 C39 C40 1.2(11) . . . . ?
Rh3 N9 C39 C40 176.7(8) . . . . ?
N9 C39 C40 C41 0.4(12) . . . . ?
N9 N10 C41 C40 2.7(11) . . . . ?
Rh4 N10 C41 C40 178.6(8) . . . . ?
C39 C40 C41 N10 -1.9(12) . . . . ?
N12 N11 C42 C43 -0.8(10) . . . . ?
Rh3 N11 C42 C43 -178.0(8) . . . . ?
N11 C42 C43 C44 -0.2(11) . . . . ?
N11 N12 C44 C43 -1.7(10) . . . . ?
Rh4 N12 C44 C43 167.9(8) . . . . ?
C42 C43 C44 N12 1.2(11) . . . . ?
